data_7247400
loop_
_publ_author_name
'Chamberlain, Thomas W.'
Yasmine,
'Coulthard, Claire T.'
'Clarkson, Guy J.'
'Degirmenci, Volkan'
'Krisnandi, Yuni K.'
'Walton, Richard I.'

_publ_section_title
;
 Optimised synthesis and further structural diversity of ytterbium
 benzene-1,4-dicarboxylate MOFs
;
_journal_issue 40
_journal_name_full CrystEngComm
_journal_page_first 5629
_journal_page_last 5640
_journal_paper_doi 10.1039/D3CE00865G
_journal_volume 25
_journal_year 2023
_chemical_formula_moiety 'C48 H36 O30 Yb4'
_chemical_formula_sum 'C48 H36 O30 Yb4'
_chemical_formula_weight 1784.93
_space_group_crystal_system orthorhombic
_space_group_IT_number 61
_space_group_name_Hall '-P 2ac 2ab'
_space_group_name_H-M_alt 'P b c a'
_atom_sites_solution_hydrogens mixed
_atom_sites_solution_primary dual
_audit_creation_date 2021-11-18
_audit_creation_method
;
Olex2 1.2
(compiled 2018.05.29 svn.r3510 for OlexSys, GUI svn.r5506)
;
_audit_update_record
;
2023-07-10 deposited with the CCDC.	2023-09-14 downloaded from the CCDC.
;
_cell_angle_alpha 90
_cell_angle_beta 90
_cell_angle_gamma 90
_cell_formula_units_Z 8
_cell_length_a 9.59605(10)
_cell_length_b 26.1011(3)
_cell_length_c 37.7873(4)
_cell_measurement_reflns_used 46236
_cell_measurement_temperature 100(2)
_cell_measurement_theta_max 79.7850
_cell_measurement_theta_min 4.6680
_cell_volume 9464.49(18)
_computing_cell_refinement 'CrysAlisPro 1.171.41.120a (Rigaku OD, 2021)'
_computing_data_collection 'CrysAlisPro 1.171.41.120a (Rigaku OD, 2021)'
_computing_data_reduction 'CrysAlisPro 1.171.41.120a (Rigaku OD, 2021)'
_computing_molecular_graphics 'Olex2 (Dolomanov et al., 2009)'
_computing_publication_material 'Olex2 (Dolomanov et al., 2009)'
_computing_structure_refinement 'ShelXL (Sheldrick, 2015)'
_computing_structure_solution 'SHELXT 2018/2 (Sheldrick, 2018)'
_diffrn_ambient_environment N~2~
_diffrn_ambient_temperature 100(2)
_diffrn_detector 'Hybrid Pixel Array Detector'
_diffrn_detector_area_resol_mean 10.0000
_diffrn_detector_type HyPix
_diffrn_measured_fraction_theta_full 1.000
_diffrn_measured_fraction_theta_max 0.989
_diffrn_measurement_details
'List of Runs (angles in degrees, time in seconds): # Type Start End Width t~exp~ \w \q \k \f Frames -------------------------------------------------------------------------- 1 \w -24.00 67.00 0.50 4.00 -- 48.05 -67.00 -28.00 182 2 \w -81.00 -19.00 0.50 16.00 -- -91.75 104.00-168.00 124 3 \w -67.00 -19.00 0.50 16.00 -- -91.75 58.00 -41.00 96 4 \w 42.00 82.00 0.50 16.00 -- 113.25 -67.00 -28.00 80 5 \w 98.00 178.00 0.50 16.00 -- 113.25 58.00 -41.00 160 6 \w 42.00 107.00 0.50 16.00 -- 113.25-104.00 91.00 130 7 \w -23.00 27.00 0.50 4.00 -- -48.05 19.00 90.00 100 8 \w -121.00 -73.00 0.50 4.00 -- -48.05-125.00-120.00 96 9 \w -23.00 27.00 0.50 4.00 -- -48.05 19.00-150.00 100 10 \w -121.00 -73.00 0.50 4.00 -- -48.05-125.00 120.00 96 11 \w -121.00 -73.00 0.50 4.00 -- -48.05-125.00 -60.00 96 12 \w 42.00 106.00 0.50 16.00 -- 113.25 -94.00 120.00 128 13 \w 101.00 178.00 0.50 16.00 -- 113.25 30.00 -90.00 154 14 \w 42.00 72.00 0.50 16.00 -- 113.25 -61.00 90.00 60 15 \w 100.00 178.00 0.50 16.00 -- 113.25 15.00-180.00 156 16 \w 42.00 111.00 0.50 16.00 -- 113.25-125.00 60.00 138 17 \w 91.00 178.00 0.50 16.00 -- 113.25 77.00 30.00 174 18 \w 42.00 111.00 0.50 16.00 -- 113.25-125.00 -30.00 138 19 \w 42.00 72.00 0.50 16.00 -- 113.25 -61.00-120.00 60 20 \w 42.00 106.00 0.50 16.00 -- 113.25 -94.00 0.00 128 21 \w 42.00 72.00 0.50 16.00 -- 113.25 -61.00 -60.00 60 22 \w 42.00 72.00 0.50 16.00 -- 113.25 -61.00-180.00 60 23 \w 101.00 178.00 0.50 16.00 -- 113.25 30.00-120.00 154 24 \w 42.00 72.00 0.50 16.00 -- 113.25 -61.00 120.00 60 25 \w -121.00 -66.00 0.50 4.00 -- -48.05 -67.00 -28.00 110 26 \w 29.00 121.00 0.50 4.00 -- 48.05 67.00 105.00 184'
_diffrn_measurement_device 'four-circle diffractometer'
_diffrn_measurement_device_type 'XtaLAB Synergy, Dualflex, HyPix'
_diffrn_measurement_method '\w scans'
_diffrn_orient_matrix_type 'CrysAlisPro convention (1999,Acta A55,543-557)'
_diffrn_orient_matrix_UB_11 -0.0964459000
_diffrn_orient_matrix_UB_12 -0.0157213000
_diffrn_orient_matrix_UB_13 0.0306828000
_diffrn_orient_matrix_UB_21 -0.0752934000
_diffrn_orient_matrix_UB_22 -0.0381532000
_diffrn_orient_matrix_UB_23 -0.0245784000
_diffrn_orient_matrix_UB_31 0.1038729000
_diffrn_orient_matrix_UB_32 -0.0421764000
_diffrn_orient_matrix_UB_33 0.0105552000
_diffrn_radiation_monochromator mirror
_diffrn_radiation_probe x-ray
_diffrn_radiation_type CuK\a
_diffrn_radiation_wavelength 1.54184
_diffrn_reflns_av_R_equivalents 0.0815
_diffrn_reflns_av_unetI/netI 0.0405
_diffrn_reflns_Laue_measured_fraction_full 1.000
_diffrn_reflns_Laue_measured_fraction_max 0.989
_diffrn_reflns_limit_h_max 12
_diffrn_reflns_limit_h_min -11
_diffrn_reflns_limit_k_max 31
_diffrn_reflns_limit_k_min -33
_diffrn_reflns_limit_l_max 47
_diffrn_reflns_limit_l_min -48
_diffrn_reflns_number 91168
_diffrn_reflns_point_group_measured_fraction_full 1.000
_diffrn_reflns_point_group_measured_fraction_max 0.989
_diffrn_reflns_theta_full 67.684
_diffrn_reflns_theta_max 79.858
_diffrn_reflns_theta_min 3.387
_diffrn_source 'micro-focus sealed X-ray tube'
_diffrn_source_type 'PhotonJet (Cu) X-ray Source'
_exptl_absorpt_coefficient_mu 15.000
_exptl_absorpt_correction_T_max 1.00000
_exptl_absorpt_correction_T_min 0.15168
_exptl_absorpt_correction_type multi-scan
_exptl_absorpt_process_details
'CrysAlisPro 1.171.41.120a (Rigaku Oxford Diffraction, 2021) Empirical absorption correction using spherical harmonics, implemented in SCALE3 ABSPACK scaling algorithm.'
_exptl_crystal_colour colourless
_exptl_crystal_colour_primary colourless
_exptl_crystal_density_diffrn 2.505
_exptl_crystal_description plate
_exptl_crystal_F_000 6752
_exptl_crystal_size_max 0.06
_exptl_crystal_size_mid 0.01
_exptl_crystal_size_min 0.002
_refine_diff_density_max 1.854
_refine_diff_density_min -1.323
_refine_diff_density_rms 0.195
_refine_ls_extinction_method none
_refine_ls_goodness_of_fit_ref 1.076
_refine_ls_hydrogen_treatment mixed
_refine_ls_matrix_type full
_refine_ls_number_parameters 775
_refine_ls_number_reflns 10210
_refine_ls_number_restraints 18
_refine_ls_restrained_S_all 1.076
_refine_ls_R_factor_all 0.0444
_refine_ls_R_factor_gt 0.0344
_refine_ls_shift/su_max 0.004
_refine_ls_shift/su_mean 0.000
_refine_ls_structure_factor_coef Fsqd
_refine_ls_weighting_details 'w=1/[\s^2^(Fo^2^)+(0.0470P)^2^+38.8240P] where P=(Fo^2^+2Fc^2^)/3'
_refine_ls_weighting_scheme calc
_refine_ls_wR_factor_gt 0.0836
_refine_ls_wR_factor_ref 0.0860
_reflns_Friedel_coverage 0.000
_reflns_number_gt 9349
_reflns_number_total 10210
_reflns_threshold_expression 'I > 2\s(I)'
_cod_data_source_file d3ce00865g2.cif
_cod_data_source_block twc2
_cod_depositor_comments 'Adding full bibliography for 7247398--7247400.cif.'
_cod_original_cell_volume 9464.49(17)
_cod_database_code 7247400
_shelx_shelxl_version_number 2018/3
_chemical_oxdiff_formula 'C20 H20 O4 Yb'
_chemical_oxdiff_usercomment 'C20 H20 O4 Yb   colourless block   0.002 0.01 0.06     Walton'
_shelx_space_group_comment
;
The symmetry employed for this shelxl refinement is uniquely defined
by the following loop, which should always be used as a source of
symmetry information in preference to the above space-group names.
They are only intended as comments.
;
_shelx_estimated_absorpt_t_max 0.971
_shelx_estimated_absorpt_t_min 0.466
_diffrn_oxdiff_digest_frames
;
01600548f3deb2807a3a90a189243eab020002657d5
;
_reflns_odcompleteness_completeness 99.79
_reflns_odcompleteness_iscentric 1
_reflns_odcompleteness_theta 74.08
_olex2_refinement_description
;
The hydrogens were located on the coordinated waters and refined with restraints

1. Fixed Uiso
 At 1.2 times of:
  All C(H) groups
 At 1.5 times of:
  All O(H,H,H,H,H,H,H,H,H,H,H,H) groups
2. Restrained distances
 O10-H10A = O10-H10B = O30-H30A = O30-H30B = O40-H40A = O40-H40B = O41-H41A =
 O41-H41B
 0.85 with sigma of 0.015
 O20-H20A = O20-H20B
 0.85 with sigma of 0.01
 O402_$1-H20A
 2.2 with sigma of 0.02
 O20-H20A = O20-H20B = O31-H31A = O31-H31B
 0.85 with sigma of 0.004
 H20B-O302_$5
 2.4 with sigma of 0.01
 H20A-H20B = H31A-H31B
 1.38 with sigma of 0.04
3.a Aromatic/amide H refined with riding coordinates:
 C104(H104), C105(H105), C107(H107), C108(H108), C204(H204), C205(H205),
 C207(H207), C208(H208), C304(H304), C305(H305), C307(H307), C308(H308),
 C404(H404), C405(H405), C407(H407), C408(H408), C504(H504), C505(H505),
 C507(H507), C508(H508), C604(H604), C605(H605), C607(H607), C608(H608)
;
_olex2_submission_special_instructions 'No special instructions were received'
_oxdiff_exptl_absorpt_empirical_details
'Empirical correction (ABSPACK) includes: - Absorption correction using spherical harmonics - Frame scaling'
_oxdiff_exptl_absorpt_empirical_full_max 3.023
_oxdiff_exptl_absorpt_empirical_full_min 0.489

loop_
_space_group_symop_operation_xyz
'x, y, z'
'-x+1/2, -y, z+1/2'
'-x, y+1/2, -z+1/2'
'x+1/2, -y+1/2, -z'
'-x, -y, -z'
'x-1/2, y, -z-1/2'
'x, -y-1/2, z-1/2'
'-x-1/2, y-1/2, z'

loop_
_atom_site_label
_atom_site_type_symbol
_atom_site_fract_x
_atom_site_fract_y
_atom_site_fract_z
_atom_site_U_iso_or_equiv
_atom_site_adp_type
_atom_site_occupancy
_atom_site_site_symmetry_order
_atom_site_calc_flag
_atom_site_refinement_flags_posn
_atom_site_refinement_flags_adp
_atom_site_refinement_flags_occupancy
_atom_site_disorder_assembly
_atom_site_disorder_group
Yb1 Yb 0.28517(2) 0.64672(2) 0.50188(2) 0.00667(6) Uani 1 1 d . . . . .
Yb2 Yb 0.77948(2) 0.60603(2) 0.50231(2) 0.00676(6) Uani 1 1 d . . . . .
Yb3 Yb 0.04459(2) 0.76202(2) 0.75634(2) 0.00879(7) Uani 1 1 d . . . . .
Yb4 Yb 0.58753(2) 0.50876(2) 0.24603(2) 0.00886(7) Uani 1 1 d . . . . .
O10 O 0.2846(4) 0.73385(12) 0.50047(9) 0.0177(8) Uani 1 1 d D . . . .
O20 O 0.7840(4) 0.51710(12) 0.50594(9) 0.0159(7) Uani 1 1 d D . . . .
O30 O 0.1767(3) 0.69633(12) 0.72802(8) 0.0111(6) Uani 1 1 d D . . . .
O31 O -0.0872(4) 0.83335(15) 0.72973(10) 0.0272(8) Uani 1 1 d D . . . .
O40 O 0.7157(3) 0.57593(13) 0.27141(8) 0.0144(6) Uani 1 1 d D . . . .
O41 O 0.6445(3) 0.42567(13) 0.22704(8) 0.0155(6) Uani 1 1 d D . . . .
O101 O 0.4493(3) 0.67516(11) 0.45842(8) 0.0101(6) Uani 1 1 d . . . . .
C102 C 0.5774(4) 0.67866(15) 0.45262(10) 0.0086(8) Uani 1 1 d . . . . .
O102 O 0.6715(3) 0.67469(11) 0.47635(7) 0.0105(6) Uani 1 1 d . . . . .
C103 C 0.6257(4) 0.68855(15) 0.41502(10) 0.0082(7) Uani 1 1 d . . . . .
C104 C 0.5370(4) 0.67944(15) 0.38658(11) 0.0083(7) Uani 1 1 d . . . . .
H104 H 0.443285 0.669499 0.390910 0.010 Uiso 1 1 calc R . . . .
C105 C 0.5834(4) 0.68469(16) 0.35195(11) 0.0106(8) Uani 1 1 d . . . . .
H105 H 0.522349 0.677634 0.332776 0.013 Uiso 1 1 calc R . . . .
C106 C 0.7206(4) 0.70041(15) 0.34539(10) 0.0083(8) Uani 1 1 d . . . . .
C107 C 0.8092(4) 0.71074(16) 0.37385(11) 0.0097(8) Uani 1 1 d . . . . .
H107 H 0.901616 0.722154 0.369550 0.012 Uiso 1 1 calc R . . . .
C108 C 0.7628(4) 0.70440(16) 0.40846(11) 0.0091(8) Uani 1 1 d . . . . .
H108 H 0.824132 0.710841 0.427683 0.011 Uiso 1 1 calc R . . . .
C109 C 0.7705(4) 0.70735(15) 0.30773(11) 0.0083(8) Uani 1 1 d . . . . .
O109 O 0.8948(3) 0.72013(12) 0.30234(8) 0.0117(6) Uani 1 1 d . . . . .
O110 O 0.6840(3) 0.69960(11) 0.28306(7) 0.0116(6) Uani 1 1 d . . . . .
O201 O 0.4410(3) 0.64953(12) 0.54381(8) 0.0127(6) Uani 1 1 d . . . . .
C202 C 0.5346(4) 0.62793(15) 0.56107(11) 0.0085(8) Uani 1 1 d . . . . .
O202 O 0.6375(3) 0.60512(11) 0.54759(7) 0.0119(6) Uani 1 1 d . . . . .
C203 C 0.5263(4) 0.62931(15) 0.60061(10) 0.0083(7) Uani 1 1 d . . . . .
C204 C 0.4334(4) 0.66294(16) 0.61670(11) 0.0106(8) Uani 1 1 d . . . . .
H204 H 0.371916 0.683068 0.602742 0.013 Uiso 1 1 calc R . . . .
C205 C 0.4314(4) 0.66684(16) 0.65345(11) 0.0106(8) Uani 1 1 d . . . . .
H205 H 0.369904 0.690265 0.664687 0.013 Uiso 1 1 calc R . . . .
C206 C 0.5198(4) 0.63634(16) 0.67369(10) 0.0097(7) Uani 1 1 d . . . . .
C207 C 0.6099(4) 0.60118(16) 0.65742(11) 0.0116(8) Uani 1 1 d . . . . .
H207 H 0.667906 0.579672 0.671351 0.014 Uiso 1 1 calc R . . . .
C208 C 0.6134(4) 0.59810(16) 0.62073(11) 0.0112(8) Uani 1 1 d . . . . .
H208 H 0.674998 0.574789 0.609405 0.013 Uiso 1 1 calc R . . . .
C209 C 0.5233(4) 0.64393(16) 0.71284(11) 0.0101(8) Uani 1 1 d . . . . .
O209 O 0.5920(3) 0.61346(12) 0.73206(8) 0.0132(6) Uani 1 1 d . . . . .
O210 O 0.4566(3) 0.68149(12) 0.72573(8) 0.0120(6) Uani 1 1 d . . . . .
O301 O 0.6127(3) 0.57217(12) 0.46517(8) 0.0114(6) Uani 1 1 d . . . . .
C302 C 0.4848(4) 0.56775(15) 0.45760(10) 0.0084(7) Uani 1 1 d . . . . .
O302 O 0.3856(3) 0.57531(11) 0.47885(7) 0.0105(6) Uani 1 1 d D . . . .
C303 C 0.4502(4) 0.55434(15) 0.41949(10) 0.0088(8) Uani 1 1 d . . . . .
C304 C 0.5509(4) 0.55939(16) 0.39322(11) 0.0112(8) Uani 1 1 d . . . . .
H304 H 0.643846 0.567957 0.399525 0.013 Uiso 1 1 calc R . . . .
C305 C 0.5168(4) 0.55203(17) 0.35793(11) 0.0119(8) Uani 1 1 d . . . . .
H305 H 0.585823 0.556353 0.340163 0.014 Uiso 1 1 calc R . . . .
C306 C 0.3809(4) 0.53826(15) 0.34840(10) 0.0088(7) Uani 1 1 d . . . . .
C307 C 0.2810(4) 0.53246(16) 0.37476(11) 0.0111(8) Uani 1 1 d . . . . .
H307 H 0.188772 0.522784 0.368514 0.013 Uiso 1 1 calc R . . . .
C308 C 0.3141(4) 0.54058(16) 0.40999(11) 0.0097(8) Uani 1 1 d . . . . .
H308 H 0.244587 0.536833 0.427706 0.012 Uiso 1 1 calc R . . . .
C309 C 0.3445(4) 0.53011(15) 0.31002(11) 0.0096(8) Uani 1 1 d . . . . .
O309 O 0.2187(3) 0.52092(12) 0.30239(8) 0.0130(6) Uani 1 1 d . . . . .
O310 O 0.4390(3) 0.53314(13) 0.28750(8) 0.0171(7) Uani 1 1 d . . . . .
O401 O 0.9536(3) 0.57467(11) 0.53929(8) 0.0114(6) Uani 1 1 d . . . . .
C402 C 1.0793(4) 0.57232(15) 0.54851(10) 0.0080(7) Uani 1 1 d . . . . .
O402 O 1.1819(3) 0.57899(11) 0.52820(7) 0.0112(6) Uani 1 1 d D . . . .
C403 C 1.1083(4) 0.56029(15) 0.58679(11) 0.0092(8) Uani 1 1 d . . . . .
C404 C 0.9995(4) 0.55877(16) 0.61139(11) 0.0115(8) Uani 1 1 d . . . . .
H404 H 0.906462 0.564005 0.603620 0.014 Uiso 1 1 calc R . . . .
C405 C 1.0253(5) 0.54977(16) 0.64692(11) 0.0119(8) Uani 1 1 d . . . . .
H405 H 0.950457 0.548106 0.663336 0.014 Uiso 1 1 calc R . . . .
C406 C 1.1623(4) 0.54317(15) 0.65833(10) 0.0088(8) Uani 1 1 d . . . . .
C407 C 1.2721(4) 0.54570(17) 0.63413(11) 0.0116(8) Uani 1 1 d . . . . .
H407 H 1.365461 0.542087 0.642134 0.014 Uiso 1 1 calc R . . . .
C408 C 1.2454(4) 0.55349(16) 0.59834(11) 0.0112(8) Uani 1 1 d . . . . .
H408 H 1.319986 0.554181 0.581823 0.013 Uiso 1 1 calc R . . . .
C409 C 1.1949(5) 0.53042(16) 0.69622(10) 0.0099(8) Uani 1 1 d . . . . .
O409 O 1.0968(3) 0.51888(12) 0.71681(8) 0.0129(6) Uani 1 1 d . . . . .
O410 O 1.3213(3) 0.52904(13) 0.70572(8) 0.0153(6) Uani 1 1 d . . . . .
O501 O 0.1247(3) 0.64541(11) 0.46103(8) 0.0117(6) Uani 1 1 d . . . . .
C502 C 0.0309(4) 0.62167(15) 0.44468(11) 0.0092(8) Uani 1 1 d . . . . .
O502 O -0.0699(3) 0.59933(12) 0.45906(8) 0.0119(6) Uani 1 1 d . . . . .
C503 C 0.0393(4) 0.62057(15) 0.40540(10) 0.0079(7) Uani 1 1 d . . . . .
C504 C 0.1350(5) 0.65195(16) 0.38810(11) 0.0114(8) Uani 1 1 d . . . . .
H504 H 0.196396 0.673119 0.401336 0.014 Uiso 1 1 calc R . . . .
C505 C 0.1400(5) 0.65205(17) 0.35164(11) 0.0126(8) Uani 1 1 d . . . . .
H505 H 0.203599 0.673825 0.339611 0.015 Uiso 1 1 calc R . . . .
C506 C 0.0516(4) 0.62020(16) 0.33255(11) 0.0101(8) Uani 1 1 d . . . . .
C507 C -0.0435(4) 0.58764(15) 0.34993(11) 0.0103(8) Uani 1 1 d . . . . .
H507 H -0.102879 0.565654 0.336733 0.012 Uiso 1 1 calc R . . . .
C508 C -0.0491(4) 0.58821(16) 0.38643(11) 0.0097(8) Uani 1 1 d . . . . .
H508 H -0.112823 0.566638 0.398591 0.012 Uiso 1 1 calc R . . . .
C509 C 0.0568(5) 0.62066(16) 0.29309(11) 0.0121(8) Uani 1 1 d . . . . .
O509 O -0.0035(3) 0.58463(11) 0.27628(7) 0.0117(6) Uani 1 1 d . . . . .
O510 O 0.1214(4) 0.65629(13) 0.27790(8) 0.0177(7) Uani 1 1 d . . . . .
O601 O 0.1158(3) 0.67908(11) 0.54256(7) 0.0098(6) Uani 1 1 d . . . . .
C602 C -0.0128(4) 0.68187(14) 0.54848(10) 0.0085(8) Uani 1 1 d . . . . .
O602 O -0.1068(3) 0.67612(11) 0.52500(7) 0.0103(6) Uani 1 1 d . . . . .
C603 C -0.0593(4) 0.69385(15) 0.58574(10) 0.0088(8) Uani 1 1 d . . . . .
C604 C 0.0310(4) 0.68653(16) 0.61430(11) 0.0107(8) Uani 1 1 d . . . . .
H604 H 0.122260 0.673718 0.610241 0.013 Uiso 1 1 calc R . . . .
C605 C -0.0116(4) 0.69782(16) 0.64864(11) 0.0112(8) Uani 1 1 d . . . . .
H605 H 0.050596 0.693049 0.667924 0.013 Uiso 1 1 calc R . . . .
C606 C -0.1470(4) 0.71632(15) 0.65463(10) 0.0085(7) Uani 1 1 d . . . . .
C607 C -0.2382(4) 0.72236(16) 0.62637(11) 0.0097(8) Uani 1 1 d . . . . .
H607 H -0.330322 0.734250 0.630497 0.012 Uiso 1 1 calc R . . . .
C608 C -0.1951(4) 0.71105(16) 0.59194(10) 0.0091(8) Uani 1 1 d . . . . .
H608 H -0.258024 0.715042 0.572733 0.011 Uiso 1 1 calc R . . . .
C609 C -0.1908(5) 0.73151(15) 0.69147(11) 0.0093(8) Uani 1 1 d . . . . .
O609 O -0.3178(3) 0.74010(12) 0.69723(7) 0.0121(6) Uani 1 1 d . . . . .
O610 O -0.0984(4) 0.73566(15) 0.71450(8) 0.0209(7) Uani 1 1 d . . . . .
H20A H 0.771(6) 0.5005(10) 0.4869(6) 0.031 Uiso 1 1 d DR . . . .
H20B H 0.785(3) 0.4922(11) 0.5205(9) 0.031 Uiso 1 1 d DR . . . .
H40A H 0.681(7) 0.6056(12) 0.2696(18) 0.031 Uiso 1 1 d DR . . . .
H40B H 0.803(2) 0.574(3) 0.2759(17) 0.031 Uiso 1 1 d DR . . . .
H30A H 0.148(7) 0.6672(13) 0.7347(17) 0.031 Uiso 1 1 d DR . . . .
H30B H 0.2652(16) 0.696(3) 0.7282(17) 0.031 Uiso 1 1 d DR . . . .
H41A H 0.729(3) 0.417(2) 0.2303(17) 0.031 Uiso 1 1 d DR . . . .
H10A H 0.329(6) 0.755(2) 0.4882(15) 0.031 Uiso 1 1 d DR . . . .
H10B H 0.227(5) 0.754(2) 0.5105(16) 0.031 Uiso 1 1 d DR . . . .
H31A H -0.069(6) 0.8633(10) 0.7374(16) 0.031 Uiso 1 1 d DR . . . .
H31B H -0.1753(10) 0.830(2) 0.7289(18) 0.031 Uiso 1 1 d DR . . . .
H41B H 0.587(5) 0.4031(19) 0.2337(17) 0.031 Uiso 1 1 d DR . . . .

loop_
_atom_site_aniso_label
_atom_site_aniso_U_11
_atom_site_aniso_U_22
_atom_site_aniso_U_33
_atom_site_aniso_U_23
_atom_site_aniso_U_13
_atom_site_aniso_U_12
Yb1 0.00753(12) 0.00642(11) 0.00604(10) -0.00005(7) 0.00010(7) -0.00036(7)
Yb2 0.00735(12) 0.00751(11) 0.00543(10) -0.00027(7) 0.00050(7) -0.00046(7)
Yb3 0.00673(12) 0.01278(11) 0.00687(11) -0.00183(7) 0.00071(7) 0.00045(8)
Yb4 0.00795(12) 0.01337(12) 0.00526(10) 0.00053(7) 0.00000(7) 0.00133(8)
O10 0.023(2) 0.0033(15) 0.0263(19) 0.0003(11) 0.0152(14) 0.0011(12)
O20 0.0214(17) 0.0084(15) 0.0179(15) -0.0009(11) -0.0062(13) -0.0030(12)
O30 0.0076(13) 0.0137(15) 0.0119(13) -0.0002(11) -0.0014(11) 0.0025(12)
O31 0.0231(19) 0.030(2) 0.0288(19) -0.0031(16) 0.0003(16) -0.0030(16)
O40 0.0124(15) 0.0140(15) 0.0169(15) -0.0014(12) -0.0027(12) 0.0017(12)
O41 0.0136(15) 0.0163(16) 0.0165(14) 0.0022(12) 0.0016(12) 0.0034(13)
O101 0.0089(14) 0.0097(14) 0.0118(13) 0.0016(11) 0.0018(11) -0.0001(11)
C102 0.012(2) 0.0047(17) 0.0086(17) 0.0010(13) 0.0000(15) -0.0017(15)
O102 0.0130(14) 0.0089(13) 0.0094(13) 0.0020(10) -0.0022(11) -0.0007(11)
C103 0.0118(19) 0.0071(18) 0.0057(17) -0.0005(13) 0.0006(15) 0.0034(15)
C104 0.0039(17) 0.0094(18) 0.0116(18) 0.0036(14) -0.0006(14) -0.0005(14)
C105 0.011(2) 0.0115(19) 0.0090(18) -0.0004(14) -0.0002(15) 0.0006(16)
C106 0.009(2) 0.0067(18) 0.0087(18) 0.0006(14) 0.0026(14) 0.0020(15)
C107 0.0087(18) 0.0095(19) 0.0108(18) 0.0010(14) 0.0012(15) 0.0019(16)
C108 0.0090(19) 0.0089(18) 0.0094(18) 0.0000(14) 0.0002(15) -0.0008(15)
C109 0.011(2) 0.0019(17) 0.0121(18) 0.0007(14) -0.0001(15) 0.0018(15)
O109 0.0101(15) 0.0150(14) 0.0099(13) 0.0005(11) 0.0047(11) -0.0030(12)
O110 0.0147(15) 0.0127(14) 0.0074(13) 0.0007(10) -0.0017(11) -0.0004(12)
O201 0.0120(15) 0.0170(15) 0.0092(14) -0.0006(11) -0.0035(11) 0.0005(12)
C202 0.0079(18) 0.0063(18) 0.0115(19) -0.0012(14) 0.0002(15) -0.0032(15)
O202 0.0150(15) 0.0131(14) 0.0076(13) -0.0002(10) 0.0064(11) 0.0012(12)
C203 0.0083(18) 0.0102(19) 0.0066(18) -0.0001(14) 0.0005(14) -0.0031(16)
C204 0.011(2) 0.0109(19) 0.0097(19) -0.0003(15) -0.0011(15) 0.0024(16)
C205 0.0101(19) 0.0109(19) 0.0109(19) -0.0019(15) -0.0001(15) 0.0015(16)
C206 0.0104(19) 0.0097(18) 0.0090(18) -0.0007(15) 0.0006(15) -0.0010(16)
C207 0.011(2) 0.0103(19) 0.0134(19) 0.0010(15) -0.0017(16) 0.0002(16)
C208 0.0099(19) 0.0090(19) 0.015(2) -0.0011(15) 0.0021(16) -0.0008(16)
C209 0.0075(19) 0.0108(19) 0.0120(19) 0.0019(14) 0.0011(15) -0.0044(16)
O209 0.0167(15) 0.0127(14) 0.0103(14) 0.0026(11) -0.0014(11) 0.0000(12)
O210 0.0079(14) 0.0167(15) 0.0115(13) -0.0031(11) -0.0008(11) 0.0007(12)
O301 0.0095(14) 0.0130(14) 0.0118(13) -0.0036(11) -0.0015(11) 0.0000(12)
C302 0.0090(19) 0.0051(17) 0.0112(18) 0.0024(14) 0.0008(15) -0.0008(15)
O302 0.0125(14) 0.0110(14) 0.0080(13) -0.0020(10) 0.0008(11) 0.0012(11)
C303 0.0083(19) 0.0090(18) 0.0092(18) 0.0000(14) 0.0000(15) 0.0022(15)
C304 0.0077(19) 0.014(2) 0.0119(19) -0.0027(15) -0.0014(15) -0.0015(16)
C305 0.0088(19) 0.019(2) 0.0084(18) -0.0025(15) 0.0011(15) 0.0012(17)
C306 0.0097(19) 0.0075(18) 0.0091(18) 0.0008(14) -0.0006(15) 0.0002(15)
C307 0.011(2) 0.0106(19) 0.0120(19) 0.0001(15) -0.0006(15) 0.0007(15)
C308 0.0102(19) 0.0082(18) 0.0108(18) 0.0007(14) -0.0007(15) 0.0008(16)
C309 0.012(2) 0.0053(18) 0.0113(18) 0.0003(14) -0.0027(15) 0.0023(15)
O309 0.0133(15) 0.0174(16) 0.0083(13) -0.0001(11) -0.0024(11) -0.0025(12)
O310 0.0133(15) 0.0290(18) 0.0088(14) -0.0066(12) 0.0051(11) 0.0038(14)
O401 0.0116(15) 0.0108(14) 0.0118(14) 0.0021(11) -0.0029(11) -0.0006(12)
C402 0.0105(19) 0.0058(17) 0.0078(17) 0.0003(14) 0.0001(15) -0.0015(15)
O402 0.0152(14) 0.0084(13) 0.0100(13) 0.0014(10) 0.0026(11) -0.0007(12)
C403 0.0100(19) 0.0072(18) 0.0104(18) 0.0004(14) -0.0003(15) -0.0002(15)
C404 0.009(2) 0.013(2) 0.0131(19) 0.0029(15) 0.0013(16) 0.0010(16)
C405 0.0096(19) 0.013(2) 0.0133(19) 0.0015(15) 0.0026(15) 0.0001(16)
C406 0.011(2) 0.0073(18) 0.0078(17) 0.0001(14) -0.0017(15) -0.0013(15)
C407 0.0086(19) 0.013(2) 0.0129(19) 0.0010(15) -0.0005(15) -0.0004(16)
C408 0.0065(18) 0.015(2) 0.0125(19) 0.0022(15) 0.0014(15) -0.0009(16)
C409 0.014(2) 0.0073(18) 0.0082(18) 0.0017(14) -0.0003(15) 0.0027(16)
O409 0.0142(15) 0.0140(14) 0.0105(14) 0.0032(11) 0.0063(11) -0.0010(12)
O410 0.0130(14) 0.0222(17) 0.0108(14) 0.0056(12) -0.0055(12) -0.0007(13)
O501 0.0106(14) 0.0156(15) 0.0088(13) 0.0002(11) -0.0050(11) -0.0017(12)
C502 0.0075(18) 0.0074(18) 0.0125(19) 0.0016(14) -0.0002(15) 0.0023(15)
O502 0.0149(15) 0.0122(14) 0.0086(13) -0.0003(11) 0.0041(11) -0.0006(12)
C503 0.0072(18) 0.0084(18) 0.0082(18) 0.0011(14) -0.0004(14) 0.0026(15)
C504 0.0100(19) 0.012(2) 0.0120(19) -0.0014(15) -0.0003(15) -0.0014(16)
C505 0.015(2) 0.013(2) 0.0106(19) -0.0010(15) 0.0045(16) -0.0035(17)
C506 0.0102(19) 0.0115(19) 0.0087(19) 0.0015(14) 0.0028(15) -0.0014(16)
C507 0.013(2) 0.0070(18) 0.0110(19) 0.0005(14) 0.0015(16) -0.0006(16)
C508 0.0102(19) 0.0097(19) 0.0091(18) 0.0009(14) 0.0023(15) -0.0012(15)
C509 0.015(2) 0.0100(19) 0.011(2) -0.0001(15) 0.0037(16) 0.0033(16)
O509 0.0121(14) 0.0148(15) 0.0083(13) -0.0008(11) 0.0001(11) 0.0016(12)
O510 0.0256(18) 0.0158(15) 0.0118(14) 0.0014(12) 0.0084(13) -0.0033(14)
O601 0.0078(14) 0.0112(14) 0.0106(13) -0.0013(10) 0.0025(11) 0.0004(11)
C602 0.014(2) 0.0029(17) 0.0082(17) -0.0003(13) 0.0002(15) -0.0016(15)
O602 0.0122(14) 0.0095(13) 0.0093(13) -0.0015(10) -0.0011(11) 0.0012(11)
C603 0.0107(19) 0.0085(18) 0.0073(17) 0.0003(14) 0.0024(15) -0.0029(15)
C604 0.0094(19) 0.0105(19) 0.0121(19) -0.0005(15) 0.0009(15) 0.0012(16)
C605 0.009(2) 0.014(2) 0.0103(18) 0.0012(15) -0.0011(15) 0.0014(16)
C606 0.0082(19) 0.0075(18) 0.0098(18) 0.0006(14) 0.0023(15) -0.0028(15)
C607 0.0080(19) 0.0082(18) 0.0130(19) -0.0023(15) 0.0000(16) 0.0010(16)
C608 0.0086(18) 0.0106(19) 0.0080(18) 0.0006(14) -0.0009(15) -0.0007(16)
C609 0.0088(19) 0.009(2) 0.0098(18) 0.0033(14) -0.0010(16) 0.0006(15)
O609 0.0113(14) 0.0159(15) 0.0092(13) -0.0008(11) -0.0003(11) 0.0026(12)
O610 0.0121(16) 0.042(2) 0.0088(14) -0.0028(13) -0.0019(12) 0.0004(15)

loop_
_atom_type_symbol
_atom_type_description
_atom_type_scat_dispersion_real
_atom_type_scat_dispersion_imag
_atom_type_scat_source
C C 0.0181 0.0091 'International Tables Vol C Tables 4.2.6.8 and 6.1.1.4'
H H 0.0000 0.0000 'International Tables Vol C Tables 4.2.6.8 and 6.1.1.4'
O O 0.0492 0.0322 'International Tables Vol C Tables 4.2.6.8 and 6.1.1.4'
Yb Yb -7.2108 4.4329 'International Tables Vol C Tables 4.2.6.8 and 6.1.1.4'

loop_
_geom_angle_atom_site_label_1
_geom_angle_atom_site_label_2
_geom_angle_atom_site_label_3
_geom_angle
_geom_angle_site_symmetry_1
_geom_angle_site_symmetry_3
_geom_angle_publ_flag
O10 Yb1 O101 71.05(11) . . ?
O10 Yb1 O601 70.15(11) . . ?
O201 Yb1 O10 89.14(13) . . ?
O201 Yb1 O101 92.10(11) . . ?
O201 Yb1 O302 90.86(11) . . ?
O201 Yb1 O402 90.43(11) . 1_455 ?
O201 Yb1 O501 178.12(11) . . ?
O201 Yb1 O601 89.27(11) . . ?
O302 Yb1 O10 144.32(11) . . ?
O302 Yb1 O101 73.29(10) . . ?
O302 Yb1 O601 145.53(10) . . ?
O402 Yb1 O10 142.39(11) 1_455 . ?
O402 Yb1 O101 146.52(10) 1_455 . ?
O402 Yb1 O302 73.29(11) 1_455 . ?
O402 Yb1 O601 72.24(10) 1_455 . ?
O501 Yb1 O10 89.85(12) . . ?
O501 Yb1 O101 89.07(11) . . ?
O501 Yb1 O302 90.88(11) . . ?
O501 Yb1 O402 89.40(11) . 1_455 ?
O501 Yb1 O601 88.89(11) . . ?
O601 Yb1 O101 141.15(10) . . ?
O20 Yb2 O401 66.43(11) . . ?
O102 Yb2 O20 144.54(11) . . ?
O102 Yb2 O301 74.05(11) . . ?
O102 Yb2 O401 149.00(10) . . ?
O102 Yb2 O602 75.61(11) . 1_655 ?
O202 Yb2 O20 87.39(12) . . ?
O202 Yb2 O102 93.54(11) . . ?
O202 Yb2 O301 92.26(11) . . ?
O202 Yb2 O401 88.50(11) . . ?
O202 Yb2 O502 174.02(11) . 1_655 ?
O202 Yb2 O602 90.73(11) . 1_655 ?
O301 Yb2 O20 70.49(11) . . ?
O301 Yb2 O401 136.83(11) . . ?
O502 Yb2 O20 87.26(12) 1_655 . ?
O502 Yb2 O102 92.37(11) 1_655 . ?
O502 Yb2 O301 88.46(11) 1_655 . ?
O502 Yb2 O401 86.91(11) 1_655 . ?
O502 Yb2 O602 91.64(11) 1_655 1_655 ?
O602 Yb2 O20 139.85(11) 1_655 . ?
O602 Yb2 O301 149.64(11) 1_655 . ?
O602 Yb2 O401 73.43(10) 1_655 . ?
O30 Yb3 O31 129.23(11) . . ?
O30 Yb3 O510 128.89(11) . 7_576 ?
O109 Yb3 O30 144.65(11) 7_476 . ?
O109 Yb3 O31 80.49(12) 7_476 . ?
O109 Yb3 O210 74.97(11) 7_476 6_557 ?
O109 Yb3 O510 75.85(11) 7_476 7_576 ?
O110 Yb3 O30 72.88(11) 4_466 . ?
O110 Yb3 O31 72.38(12) 4_466 . ?
O110 Yb3 O109 141.67(11) 4_466 7_476 ?
O110 Yb3 O210 143.32(11) 4_466 6_557 ?
O110 Yb3 O510 69.17(11) 4_466 7_576 ?
O110 Yb3 O609 106.21(11) 4_466 6_657 ?
O210 Yb3 O30 71.31(10) 6_557 . ?
O210 Yb3 O31 127.23(12) 6_557 . ?
O210 Yb3 O510 143.39(10) 6_557 7_576 ?
O510 Yb3 O31 67.97(12) 7_576 . ?
O609 Yb3 O30 81.74(10) 6_657 . ?
O609 Yb3 O31 143.55(12) 6_657 . ?
O609 Yb3 O109 80.26(11) 6_657 7_476 ?
O609 Yb3 O210 76.25(11) 6_657 6_557 ?
O609 Yb3 O510 77.44(11) 6_657 7_576 ?
O610 Yb3 O30 77.57(12) . . ?
O610 Yb3 O31 67.89(13) . . ?
O610 Yb3 O109 102.47(12) . 7_476 ?
O610 Yb3 O110 91.99(12) . 4_466 ?
O610 Yb3 O210 72.87(12) . 6_557 ?
O610 Yb3 O510 135.45(13) . 7_576 ?
O610 Yb3 O609 146.97(13) . 6_657 ?
O40 Yb4 O41 133.85(11) . . ?
O40 Yb4 C409 67.46(11) . 5_766 ?
O41 Yb4 C409 76.15(11) . 5_766 ?
O309 Yb4 O40 86.19(11) 6_656 . ?
O309 Yb4 O41 75.57(11) 6_656 . ?
O309 Yb4 C409 103.66(11) 6_656 5_766 ?
O309 Yb4 O410 120.30(12) 6_656 5_766 ?
O309 Yb4 O509 78.13(11) 6_656 6_656 ?
O310 Yb4 O40 80.40(12) . . ?
O310 Yb4 O41 129.20(12) . . ?
O310 Yb4 O309 153.99(12) . 6_656 ?
O310 Yb4 C409 91.68(11) . 5_766 ?
O310 Yb4 O410 78.63(12) . 5_766 ?
O310 Yb4 O509 76.68(11) . 6_656 ?
O409 Yb4 O40 150.35(11) 2_664 . ?
O409 Yb4 O41 74.44(11) 2_664 . ?
O409 Yb4 O309 95.05(11) 2_664 6_656 ?
O409 Yb4 O310 86.10(12) 2_664 . ?
O409 Yb4 C409 139.69(11) 2_664 5_766 ?
O409 Yb4 O410 125.02(12) 2_664 5_766 ?
O409 Yb4 O509 78.21(11) 2_664 6_656 ?
O410 Yb4 O40 78.03(12) 5_766 . ?
O410 Yb4 O41 75.65(12) 5_766 . ?
O410 Yb4 C409 18.23(11) 5_766 5_766 ?
O410 Yb4 O509 144.51(11) 5_766 6_656 ?
O509 Yb4 O40 73.05(11) 6_656 . ?
O509 Yb4 O41 139.80(10) 6_656 . ?
O509 Yb4 C409 140.18(11) 6_656 5_766 ?
C102 O101 Yb1 142.1(3) . . ?
O101 C102 O102 124.4(4) . . ?
O101 C102 C103 118.5(4) . . ?
O102 C102 C103 117.1(4) . . ?
C102 O102 Yb2 133.2(3) . . ?
C104 C103 C102 120.5(4) . . ?
C104 C103 C108 119.2(4) . . ?
C108 C103 C102 120.2(4) . . ?
C105 C104 C103 120.9(4) . . ?
C104 C105 C106 119.8(4) . . ?
C105 C106 C109 120.0(4) . . ?
C107 C106 C105 119.5(4) . . ?
C107 C106 C109 120.6(4) . . ?
C108 C107 C106 120.4(4) . . ?
C107 C108 C103 120.1(4) . . ?
O109 C109 C106 119.1(4) . . ?
O109 C109 O110 123.1(4) . . ?
O110 C109 C106 117.8(4) . . ?
C109 O109 Yb3 140.3(3) . 7_675 ?
C109 O110 Yb3 144.2(3) . 4_566 ?
C202 O201 Yb1 149.4(3) . . ?
O201 C202 O202 124.5(4) . . ?
O201 C202 C203 118.3(4) . . ?
O202 C202 C203 117.2(4) . . ?
C202 O202 Yb2 143.0(3) . . ?
C204 C203 C202 119.1(4) . . ?
C204 C203 C208 121.0(4) . . ?
C208 C203 C202 119.9(4) . . ?
C203 C204 C205 119.4(4) . . ?
C206 C205 C204 119.8(4) . . ?
C205 C206 C207 120.6(4) . . ?
C205 C206 C209 118.8(4) . . ?
C207 C206 C209 120.5(4) . . ?
C208 C207 C206 119.4(4) . . ?
C207 C208 C203 119.7(4) . . ?
O209 C209 C206 119.9(4) . . ?
O209 C209 O210 122.0(4) . . ?
O210 C209 C206 118.2(4) . . ?
C209 O210 Yb3 128.1(3) . 6_657 ?
C302 O301 Yb2 147.8(3) . . ?
O301 C302 C303 116.6(4) . . ?
O302 C302 O301 125.0(4) . . ?
O302 C302 C303 118.3(4) . . ?
C302 O302 Yb1 133.8(3) . . ?
C304 C303 C302 120.2(4) . . ?
C304 C303 C308 119.3(4) . . ?
C308 C303 C302 120.4(4) . . ?
C305 C304 C303 120.6(4) . . ?
C304 C305 C306 120.2(4) . . ?
C305 C306 C309 120.0(4) . . ?
C307 C306 C305 119.1(4) . . ?
C307 C306 C309 120.9(4) . . ?
C308 C307 C306 120.9(4) . . ?
C307 C308 C303 119.9(4) . . ?
O309 C309 C306 117.9(4) . . ?
O310 C309 C306 118.7(4) . . ?
O310 C309 O309 123.5(4) . . ?
C309 O309 Yb4 138.5(3) . 6_556 ?
C309 O310 Yb4 159.2(3) . . ?
C402 O401 Yb2 150.8(3) . . ?
O401 C402 O402 125.0(4) . . ?
O401 C402 C403 117.0(4) . . ?
O402 C402 C403 118.0(4) . . ?
C402 O402 Yb1 136.0(3) . 1_655 ?
C404 C403 C402 120.4(4) . . ?
C408 C403 C402 120.0(4) . . ?
C408 C403 C404 119.4(4) . . ?
C405 C404 C403 121.1(4) . . ?
C404 C405 C406 119.3(4) . . ?
C405 C406 C407 120.2(4) . . ?
C405 C406 C409 121.2(4) . . ?
C407 C406 C409 118.5(4) . . ?
C408 C407 C406 120.3(4) . . ?
C407 C408 C403 119.7(4) . . ?
C406 C409 Yb4 149.2(3) . 5_766 ?
O409 C409 Yb4 89.4(2) . 5_766 ?
O409 C409 C406 119.1(4) . . ?
O409 C409 O410 122.3(4) . . ?
O410 C409 Yb4 33.80(19) . 5_766 ?
O410 C409 C406 118.4(4) . . ?
C409 O409 Yb4 171.0(3) . 2_665 ?
C409 O410 Yb4 128.0(3) . 5_766 ?
C502 O501 Yb1 149.6(3) . . ?
O501 C502 C503 117.5(4) . . ?
O502 C502 O501 124.7(4) . . ?
O502 C502 C503 117.8(4) . . ?
C502 O502 Yb2 142.8(3) . 1_455 ?
C504 C503 C502 119.5(4) . . ?
C504 C503 C508 121.0(4) . . ?
C508 C503 C502 119.4(4) . . ?
C505 C504 C503 119.5(4) . . ?
C504 C505 C506 119.8(4) . . ?
C505 C506 C507 120.9(4) . . ?
C505 C506 C509 119.6(4) . . ?
C507 C506 C509 119.5(4) . . ?
C508 C507 C506 118.9(4) . . ?
C507 C508 C503 119.8(4) . . ?
O509 C509 C506 118.5(4) . . ?
O510 C509 C506 118.6(4) . . ?
O510 C509 O509 122.9(4) . . ?
C509 O509 Yb4 129.8(3) . 6_556 ?
C509 O510 Yb3 131.4(3) . 7_575 ?
C602 O601 Yb1 143.4(3) . . ?
O601 C602 O602 124.4(4) . . ?
O601 C602 C603 117.9(4) . . ?
O602 C602 C603 117.6(4) . . ?
C602 O602 Yb2 133.7(3) . 1_455 ?
C604 C603 C602 120.6(4) . . ?
C604 C603 C608 119.5(4) . . ?
C608 C603 C602 119.9(4) . . ?
C605 C604 C603 120.6(4) . . ?
C604 C605 C606 119.6(4) . . ?
C605 C606 C609 119.8(4) . . ?
C607 C606 C605 119.9(4) . . ?
C607 C606 C609 120.3(4) . . ?
C606 C607 C608 120.3(4) . . ?
C607 C608 C603 120.0(4) . . ?
O609 C609 C606 118.5(4) . . ?
O610 C609 C606 118.0(4) . . ?
O610 C609 O609 123.5(4) . . ?
C609 O609 Yb3 138.0(3) . 6_557 ?
C609 O610 Yb3 166.1(3) . . ?

loop_
_geom_bond_atom_site_label_1
_geom_bond_atom_site_label_2
_geom_bond_distance
_geom_bond_site_symmetry_2
_geom_bond_publ_flag
Yb1 O10 2.275(3) . ?
Yb1 O101 2.394(3) . ?
Yb1 O201 2.180(3) . ?
Yb1 O302 2.272(3) . ?
Yb1 O402 2.258(3) 1_455 ?
Yb1 O501 2.180(3) . ?
Yb1 O601 2.391(3) . ?
Yb2 O20 2.326(3) . ?
Yb2 O102 2.291(3) . ?
Yb2 O202 2.188(3) . ?
Yb2 O301 2.305(3) . ?
Yb2 O401 2.327(3) . ?
Yb2 O502 2.189(3) 1_655 ?
Yb2 O602 2.296(3) 1_655 ?
Yb3 O30 2.386(3) . ?
Yb3 O31 2.465(4) . ?
Yb3 O109 2.303(3) 7_476 ?
Yb3 O110 2.238(3) 4_466 ?
Yb3 O210 2.364(3) 6_557 ?
Yb3 O510 2.399(3) 7_576 ?
Yb3 O609 2.269(3) 6_657 ?
Yb3 O610 2.204(3) . ?
Yb4 O40 2.347(3) . ?
Yb4 O41 2.349(3) . ?
Yb4 O309 2.244(3) 6_656 ?
Yb4 O310 2.212(3) . ?
Yb4 C409 3.189(4) 5_766 ?
Yb4 O409 2.207(3) 2_664 ?
Yb4 O410 2.250(3) 5_766 ?
Yb4 O509 2.323(3) 6_656 ?
O101 C102 1.252(5) . ?
C102 O102 1.277(5) . ?
C102 C103 1.517(5) . ?
C103 C104 1.391(6) . ?
C103 C108 1.401(6) . ?
C104 C105 1.389(6) . ?
C105 C106 1.401(6) . ?
C106 C107 1.397(6) . ?
C106 C109 1.513(5) . ?
C107 C108 1.391(6) . ?
C109 O109 1.255(5) . ?
C109 O110 1.264(5) . ?
O201 C202 1.245(5) . ?
C202 O202 1.260(5) . ?
C202 C203 1.496(5) . ?
C203 C204 1.391(6) . ?
C203 C208 1.393(6) . ?
C204 C205 1.393(6) . ?
C205 C206 1.392(6) . ?
C206 C207 1.403(6) . ?
C206 C209 1.493(5) . ?
C207 C208 1.389(6) . ?
C209 O209 1.263(5) . ?
C209 O210 1.268(5) . ?
O301 C302 1.266(5) . ?
C302 O302 1.261(5) . ?
C302 C303 1.519(5) . ?
C303 C304 1.392(6) . ?
C303 C308 1.401(6) . ?
C304 C305 1.387(6) . ?
C305 C306 1.400(6) . ?
C306 C307 1.391(6) . ?
C306 C309 1.507(5) . ?
C307 C308 1.385(6) . ?
C309 O309 1.264(5) . ?
C309 O310 1.247(5) . ?
O401 C402 1.257(5) . ?
C402 O402 1.260(5) . ?
C402 C403 1.506(5) . ?
C403 C404 1.398(6) . ?
C403 C408 1.397(6) . ?
C404 C405 1.385(6) . ?
C405 C406 1.394(6) . ?
C406 C407 1.397(6) . ?
C406 C409 1.503(5) . ?
C407 C408 1.391(6) . ?
C409 O409 1.258(5) . ?
C409 O410 1.265(5) . ?
O501 C502 1.256(5) . ?
C502 O502 1.253(5) . ?
C502 C503 1.487(5) . ?
C503 C504 1.393(6) . ?
C503 C508 1.395(6) . ?
C504 C505 1.379(6) . ?
C505 C506 1.389(6) . ?
C506 C507 1.410(6) . ?
C506 C509 1.492(6) . ?
C507 C508 1.380(6) . ?
C509 O509 1.274(5) . ?
C509 O510 1.257(5) . ?
O601 C602 1.256(5) . ?
C602 O602 1.274(5) . ?
C602 C603 1.510(5) . ?
C603 C604 1.397(6) . ?
C603 C608 1.398(6) . ?
C604 C605 1.392(6) . ?
C605 C606 1.404(6) . ?
C606 C607 1.390(6) . ?
C606 C609 1.507(5) . ?
C607 C608 1.397(6) . ?
C609 O609 1.258(5) . ?
C609 O610 1.247(5) . ?

loop_
_geom_hbond_atom_site_label_D
_geom_hbond_atom_site_label_H
_geom_hbond_atom_site_label_A
_geom_hbond_distance_DH
_geom_hbond_distance_HA
_geom_hbond_distance_DA
_geom_hbond_angle_DHA
_geom_hbond_site_symmetry_A
_geom_hbond_publ_flag
O20 H20A O402 0.850(4) 2.197(19) 2.840(4) 132(2) 5_766 yes
O20 H20B O302 0.850(4) 2.407(10) 2.966(4) 123.8(11) 5_666 yes
O40 H40A O510 0.844(15) 2.30(5) 2.948(5) 134(6) 6_656 yes
O40 H40B O509 0.853(15) 1.88(2) 2.710(4) 164(7) 1_655 yes
O30 H30A O209 0.847(15) 1.96(3) 2.760(4) 158(6) 6_557 yes
O30 H30B O210 0.849(16) 1.88(2) 2.715(4) 169(7) . yes
O41 H41A O209 0.850(15) 1.89(2) 2.733(4) 169(7) 2_664 yes
O10 H10A O602 0.845(15) 1.96(3) 2.745(4) 155(6) 4_566 yes
O10 H10B O102 0.849(15) 2.00(4) 2.765(4) 149(6) 4_466 yes
O31 H31A O509 0.851(4) 2.10(3) 2.885(5) 154(6) 7_576 yes
O31 H31B O110 0.852(4) 2.57(6) 3.102(5) 122(5) 7_476 yes
O31 H31B O510 0.852(4) 2.00(2) 2.824(5) 162(6) 4_466 yes
O41 H41B O209 0.843(15) 2.20(4) 2.930(4) 145(6) 5_666 yes
